data_2221178
loop_
_publ_author_name
'Wang, Huimin'
'Su, Haiquan'
'Xu, Jinjin'
'Bai, Fenghua'
'Gao, Ya'

_publ_section_title
;Bis(6'-carboxy-2,2'-bipyridine-6-carboxylato-\k^3^<i>N</i>,<i>N</i>',<i>O</i>^6^)nickel(II)
 tetrahydrate
;
_journal_coeditor_code SI2152
_journal_issue 3
_journal_name_full 'Acta Crystallographica Section E'
_journal_page_first m352
_journal_page_last m353
_journal_paper_doi 10.1107/S1600536809006515
_journal_volume 65
_journal_year 2009
_chemical_formula_iupac '[Ni (C12 H7 N2 O4)2], 4H2 O'
_chemical_formula_moiety 'C24 H14 N4 Ni O8, 4(H2 O)'
_chemical_formula_sum 'C24 H22 N4 Ni O12'
_chemical_formula_weight 617.17
_chemical_name_systematic
;
Bis(6'-carboxy-2,2'-bipyridine-6-carboxylato-
\k^3^<i>N</i>,<i>N</i>',<i>O</i>^6^)nickel(II) tetrahydrate
;
_space_group_IT_number 2
_symmetry_cell_setting triclinic
_symmetry_space_group_name_Hall '-P 1'
_symmetry_space_group_name_H-M 'P -1'
_atom_sites_solution_hydrogens geom
_atom_sites_solution_primary direct
_atom_sites_solution_secondary difmap
_audit_creation_method SHELXL-97
_cell_angle_alpha 112.97(3)
_cell_angle_beta 100.09(3)
_cell_angle_gamma 90.30(3)
_cell_formula_units_Z 2
_cell_length_a 9.990(2)
_cell_length_b 10.896(2)
_cell_length_c 12.565(3)
_cell_measurement_reflns_used 3636
_cell_measurement_temperature 113(2)
_cell_measurement_theta_max 27.908
_cell_measurement_theta_min 1.794
_cell_volume 1235.7(6)
_computing_cell_refinement 'CrystalClear (Rigaku/MSC , 2005)'
_computing_data_collection 'CrystalClear (Rigaku/MSC , 2005)'
_computing_data_reduction 'CrystalClear (Rigaku/MSC , 2005)'
_computing_molecular_graphics 'DIAMOND (Brandenburg & Putz, 2006) and Mercury (Macrae <i>et al.</i>,  2006)'
_computing_publication_material 'publCIF (Westrip, 2009)'
_computing_structure_refinement 'SHELXL97 (Sheldrick, 2008)'
_computing_structure_solution 'SHELXS97 (Sheldrick, 2008)'
_diffrn_ambient_temperature 113(2)
_diffrn_detector_area_resol_mean 7.31
_diffrn_measured_fraction_theta_full 0.989
_diffrn_measured_fraction_theta_max 0.989
_diffrn_measurement_device_type 'Rigaku Saturn CCD area-detector'
_diffrn_measurement_method '\w and \f'
_diffrn_radiation_monochromator confocal
_diffrn_radiation_source 'rotating anode'
_diffrn_radiation_type MoK\a
_diffrn_radiation_wavelength 0.71073
_diffrn_reflns_av_R_equivalents 0.1256
_diffrn_reflns_av_sigmaI/netI 0.2028
_diffrn_reflns_limit_h_max 11
_diffrn_reflns_limit_h_min -10
_diffrn_reflns_limit_k_max 11
_diffrn_reflns_limit_k_min -12
_diffrn_reflns_limit_l_max 14
_diffrn_reflns_limit_l_min -14
_diffrn_reflns_number 7165
_diffrn_reflns_theta_full 25.00
_diffrn_reflns_theta_max 25.00
_diffrn_reflns_theta_min 1.79
_diffrn_standards_decay_% 0
_diffrn_standards_interval_count 0
_diffrn_standards_interval_time 0
_diffrn_standards_number 0
_exptl_absorpt_coefficient_mu 0.862
_exptl_absorpt_correction_T_max 0.9342
_exptl_absorpt_correction_T_min 0.8464
_exptl_absorpt_correction_type multi-scan
_exptl_absorpt_process_details '(CrystalClear; Rigaku/MSC, 2005)'
_exptl_crystal_colour green
_exptl_crystal_density_diffrn 1.659
_exptl_crystal_density_method 'not measured'
_exptl_crystal_description block
_exptl_crystal_F_000 636
_exptl_crystal_size_max 0.20
_exptl_crystal_size_mid 0.10
_exptl_crystal_size_min 0.08
_refine_diff_density_max 0.956
_refine_diff_density_min -0.748
_refine_ls_extinction_method none
_refine_ls_goodness_of_fit_ref 1.054
_refine_ls_hydrogen_treatment constr
_refine_ls_matrix_type full
_refine_ls_number_parameters 372
_refine_ls_number_reflns 4305
_refine_ls_number_restraints 0
_refine_ls_restrained_S_all 1.054
_refine_ls_R_factor_all 0.0926
_refine_ls_R_factor_gt 0.0678
_refine_ls_shift/su_max 0.000
_refine_ls_shift/su_mean 0.000
_refine_ls_structure_factor_coef Fsqd
_refine_ls_weighting_details 'w=1/[\s^2^(Fo^2^)+(0.1025P)^2^] where P=(Fo^2^+2Fc^2^)/3'
_refine_ls_weighting_scheme calc
_refine_ls_wR_factor_gt 0.1998
_refine_ls_wR_factor_ref 0.2109
_reflns_number_gt 2745
_reflns_number_total 4305
_reflns_threshold_expression I>2\s(I)
_cod_data_source_file si2152.cif
_cod_data_source_block I
_cod_original_cell_volume 1235.7(4)
_cod_database_code 2221178
_cod_database_fobs_code 2221178

loop_
_symmetry_equiv_pos_as_xyz
'x, y, z'
'-x, -y, -z'

loop_
_atom_site_type_symbol
_atom_site_label
_atom_site_fract_x
_atom_site_fract_y
_atom_site_fract_z
_atom_site_U_iso_or_equiv
_atom_site_adp_type
_atom_site_calc_flag
_atom_site_refinement_flags
_atom_site_occupancy
_atom_site_disorder_assembly
_atom_site_disorder_group
Ni Ni1 0.26176(6) 0.23748(6) 0.25373(5) 0.0128(3) Uani d . 1 . .
O O1 0.1825(4) 0.4096(3) 0.3635(3) 0.0170(9) Uani d . 1 . .
O O2 0.0298(4) 0.5584(4) 0.3582(3) 0.0206(9) Uani d . 1 . .
O O3 0.5431(4) 0.0527(4) 0.2154(4) 0.0236(10) Uani d . 1 . .
H H3 0.6006 0.0445 0.2692 0.035 Uiso calc R 1 . .
O O4 0.4382(5) -0.1285(5) 0.2149(4) 0.0463(15) Uani d . 1 . .
O O5 0.1553(4) 0.1112(3) 0.3108(3) 0.0168(8) Uani d . 1 . .
O O6 0.1883(4) 0.0088(4) 0.4363(4) 0.0259(10) Uani d . 1 . .
O O7 0.3576(4) 0.2726(4) -0.0101(4) 0.0279(10) Uani d . 1 . .
H H7 0.3161 0.2681 -0.0759 0.042 Uiso calc R 1 . .
O O8 0.2810(5) 0.4775(5) 0.0577(5) 0.0513(15) Uani d . 1 . .
N N1 0.1132(4) 0.2644(4) 0.1406(4) 0.0130(10) Uani d . 1 . .
N N2 0.2678(4) 0.0647(4) 0.0940(4) 0.0113(9) Uani d . 1 . .
N N3 0.3979(4) 0.2352(4) 0.3886(4) 0.0130(10) Uani d . 1 . .
N N4 0.4370(4) 0.3585(4) 0.2514(4) 0.0142(10) Uani d . 1 . .
C C1 0.0871(5) 0.4564(5) 0.3123(5) 0.0161(12) Uani d . 1 . .
C C2 0.0440(5) 0.3747(5) 0.1788(5) 0.0149(12) Uani d . 1 . .
C C3 -0.0525(5) 0.4060(5) 0.1044(5) 0.0194(13) Uani d . 1 . .
H H3A -0.0980 0.4855 0.1320 0.023 Uiso calc R 1 . .
C C4 -0.0825(5) 0.3167(5) -0.0151(5) 0.0192(13) Uani d . 1 . .
H H4 -0.1482 0.3361 -0.0696 0.023 Uiso calc R 1 . .
C C5 -0.0156(5) 0.2000(5) -0.0527(5) 0.0179(13) Uani d . 1 . .
H H5 -0.0385 0.1370 -0.1321 0.021 Uiso calc R 1 . .
C C6 0.0848(5) 0.1768(5) 0.0271(4) 0.0110(11) Uani d . 1 . .
C C7 0.1705(5) 0.0604(5) 0.0014(5) 0.0108(11) Uani d . 1 . .
C C8 0.1510(5) -0.0456(5) -0.1094(5) 0.0134(12) Uani d . 1 . .
H H8 0.0834 -0.0443 -0.1723 0.016 Uiso calc R 1 . .
C C9 0.2307(5) -0.1519(5) -0.1265(5) 0.0217(13) Uani d . 1 . .
H H9 0.2192 -0.2246 -0.2012 0.026 Uiso calc R 1 . .
C C10 0.3280(5) -0.1511(5) -0.0330(5) 0.0188(13) Uani d . 1 . .
H H10 0.3835 -0.2237 -0.0422 0.023 Uiso calc R 1 . .
C C11 0.3433(5) -0.0420(5) 0.0749(5) 0.0141(12) Uani d . 1 . .
C C12 0.4464(5) -0.0429(5) 0.1771(5) 0.0185(13) Uani d . 1 . .
C C13 0.2244(6) 0.0881(5) 0.3940(5) 0.0188(13) Uani d . 1 . .
C C14 0.3639(5) 0.1643(5) 0.4469(5) 0.0154(12) Uani d . 1 . .
C C15 0.4503(5) 0.1663(5) 0.5468(5) 0.0177(12) Uani d . 1 . .
H H15 0.4258 0.1160 0.5885 0.021 Uiso calc R 1 . .
C C16 0.5741(5) 0.2441(5) 0.5845(5) 0.0172(12) Uani d . 1 . .
H H16 0.6354 0.2474 0.6527 0.021 Uiso calc R 1 . .
C C17 0.6077(5) 0.3174(5) 0.5216(5) 0.0162(12) Uani d . 1 . .
H H17 0.6919 0.3705 0.5461 0.019 Uiso calc R 1 . .
C C18 0.5161(5) 0.3109(5) 0.4234(5) 0.0139(12) Uani d . 1 . .
C C19 0.5397(5) 0.3818(5) 0.3460(5) 0.0142(12) Uani d . 1 . .
C C20 0.6567(5) 0.4637(5) 0.3709(5) 0.0175(12) Uani d . 1 . .
H H20 0.7262 0.4751 0.4369 0.021 Uiso calc R 1 . .
C C21 0.6713(6) 0.5292(5) 0.2978(5) 0.0211(13) Uani d . 1 . .
H H21 0.7510 0.5860 0.3130 0.025 Uiso calc R 1 . .
C C22 0.5682(6) 0.5107(5) 0.2029(5) 0.0215(13) Uani d . 1 . .
H H22 0.5741 0.5566 0.1531 0.026 Uiso calc R 1 . .
C C23 0.4553(5) 0.4231(5) 0.1817(5) 0.0166(12) Uani d . 1 . .
C C24 0.3523(5) 0.3942(5) 0.0712(5) 0.0189(12) Uani d . 1 . .
O O9 0.7524(3) 0.0424(4) 0.3682(3) 0.0213(9) Uani d . 1 . .
H H9A 0.8078 0.1092 0.3909 0.026 Uiso d R 1 . .
H H9B 0.7826 0.0158 0.4206 0.026 Uiso d R 1 . .
O O10 0.0754(4) 0.7452(4) 0.5945(3) 0.0225(9) Uani d . 1 . .
H H10A 0.0597 0.6738 0.5353 0.027 Uiso d R 1 . .
H H10B -0.0039 0.7536 0.6057 0.027 Uiso d R 1 . .
O O11 0.2191(4) 0.2207(4) 0.7879(4) 0.0285(10) Uani d . 1 . .
H H11A 0.2309 0.1439 0.7435 0.034 Uiso d R 1 . .
H H11B 0.1365 0.2302 0.7714 0.034 Uiso d R 1 . .
O O12 0.0448(4) 0.7657(4) 0.2859(4) 0.0331(11) Uani d . 1 . .
H H12A 0.0511 0.7113 0.3179 0.040 Uiso d R 1 . .
H H12B 0.0670 0.8384 0.3429 0.040 Uiso d R 1 . .

loop_
_atom_site_aniso_label
_atom_site_aniso_U_11
_atom_site_aniso_U_22
_atom_site_aniso_U_33
_atom_site_aniso_U_12
_atom_site_aniso_U_13
_atom_site_aniso_U_23
Ni1 0.0129(4) 0.0140(4) 0.0094(4) 0.0003(3) -0.0015(3) 0.0039(3)
O1 0.0182(19) 0.019(2) 0.011(2) 0.0034(16) 0.0013(16) 0.0030(16)
O2 0.026(2) 0.017(2) 0.016(2) 0.0074(17) 0.0057(18) 0.0026(17)
O3 0.022(2) 0.031(2) 0.021(2) -0.0004(18) -0.0032(18) 0.0160(19)
O4 0.049(3) 0.057(3) 0.041(3) -0.021(2) -0.018(3) 0.039(3)
O5 0.0155(18) 0.0175(19) 0.017(2) -0.0024(15) -0.0002(16) 0.0075(16)
O6 0.026(2) 0.028(2) 0.025(2) -0.0090(18) -0.0022(19) 0.016(2)
O7 0.030(2) 0.024(2) 0.023(2) 0.0009(18) -0.0092(19) 0.0076(19)
O8 0.056(3) 0.030(3) 0.047(3) 0.015(2) -0.022(3) 0.005(2)
N1 0.012(2) 0.016(2) 0.012(2) -0.0013(18) 0.0019(18) 0.006(2)
N2 0.011(2) 0.015(2) 0.008(2) 0.0007(17) 0.0021(18) 0.0052(18)
N3 0.016(2) 0.014(2) 0.009(2) 0.0040(18) 0.0026(19) 0.0040(18)
N4 0.013(2) 0.010(2) 0.016(2) 0.0051(17) 0.0036(19) 0.0015(19)
C1 0.019(3) 0.013(3) 0.013(3) 0.000(2) 0.001(2) 0.003(2)
C2 0.018(3) 0.013(3) 0.013(3) 0.002(2) 0.003(2) 0.004(2)
C3 0.015(3) 0.021(3) 0.021(3) 0.004(2) 0.003(2) 0.008(3)
C4 0.017(3) 0.023(3) 0.017(3) 0.005(2) -0.001(2) 0.010(2)
C5 0.017(3) 0.017(3) 0.017(3) -0.004(2) -0.002(2) 0.007(2)
C6 0.015(3) 0.011(3) 0.007(3) -0.001(2) 0.005(2) 0.004(2)
C7 0.010(2) 0.011(2) 0.012(3) 0.001(2) 0.004(2) 0.004(2)
C8 0.013(3) 0.014(3) 0.012(3) -0.001(2) 0.002(2) 0.004(2)
C9 0.022(3) 0.023(3) 0.014(3) 0.001(2) 0.002(3) 0.001(2)
C10 0.021(3) 0.018(3) 0.016(3) 0.006(2) 0.002(2) 0.005(2)
C11 0.014(3) 0.018(3) 0.011(3) 0.000(2) 0.001(2) 0.006(2)
C12 0.018(3) 0.017(3) 0.018(3) 0.002(2) 0.001(2) 0.006(2)
C13 0.022(3) 0.022(3) 0.012(3) 0.002(2) -0.002(2) 0.008(2)
C14 0.018(3) 0.014(3) 0.014(3) 0.000(2) 0.000(2) 0.007(2)
C15 0.020(3) 0.018(3) 0.015(3) 0.003(2) 0.003(2) 0.007(2)
C16 0.019(3) 0.023(3) 0.009(3) 0.002(2) -0.002(2) 0.007(2)
C17 0.017(3) 0.017(3) 0.010(3) -0.001(2) -0.001(2) 0.002(2)
C18 0.013(3) 0.011(2) 0.015(3) 0.002(2) 0.000(2) 0.004(2)
C19 0.016(3) 0.011(3) 0.011(3) 0.003(2) 0.003(2) -0.001(2)
C20 0.017(3) 0.017(3) 0.017(3) 0.001(2) 0.002(2) 0.005(2)
C21 0.021(3) 0.026(3) 0.016(3) 0.000(2) 0.004(2) 0.008(3)
C22 0.024(3) 0.019(3) 0.020(3) -0.001(2) 0.007(3) 0.006(2)
C23 0.018(3) 0.015(3) 0.016(3) 0.008(2) 0.006(2) 0.005(2)
C24 0.018(3) 0.022(3) 0.020(3) 0.004(2) 0.005(2) 0.011(3)
O9 0.019(2) 0.022(2) 0.021(2) 0.0013(16) -0.0014(18) 0.0083(18)
O10 0.0187(19) 0.025(2) 0.019(2) 0.0007(17) 0.0052(18) 0.0025(18)
O11 0.030(2) 0.029(2) 0.021(2) 0.0026(19) -0.0017(19) 0.0071(19)
O12 0.042(3) 0.027(2) 0.028(3) -0.008(2) -0.003(2) 0.013(2)

loop_
_atom_type_symbol
_atom_type_description
_atom_type_scat_dispersion_real
_atom_type_scat_dispersion_imag
_atom_type_scat_source
C C 0.0033 0.0016 'International Tables Vol C Tables 4.2.6.8 and 6.1.1.4'
H H 0.0000 0.0000 'International Tables Vol C Tables 4.2.6.8 and 6.1.1.4'
N N 0.0061 0.0033 'International Tables Vol C Tables 4.2.6.8 and 6.1.1.4'
O O 0.0106 0.0060 'International Tables Vol C Tables 4.2.6.8 and 6.1.1.4'
Ni Ni 0.3393 1.1124 'International Tables Vol C Tables 4.2.6.8 and 6.1.1.4'

loop_
_geom_angle_atom_site_label_1
_geom_angle_atom_site_label_2
_geom_angle_atom_site_label_3
_geom_angle_site_symmetry_1
_geom_angle_site_symmetry_3
_geom_angle
_geom_angle_publ_flag
N1 Ni1 N3 . . 170.11(18) n
N1 Ni1 O1 . . 78.57(16) n
N3 Ni1 O1 . . 91.64(15) n
N1 Ni1 O5 . . 100.61(15) n
N3 Ni1 O5 . . 78.13(15) n
O1 Ni1 O5 . . 92.18(14) n
N1 Ni1 N2 . . 78.15(17) n
N3 Ni1 N2 . . 111.50(16) y
O1 Ni1 N2 . . 156.37(14) n
O5 Ni1 N2 . . 88.21(15) n
N1 Ni1 N4 . . 103.32(16) y
N3 Ni1 N4 . . 78.03(17) y
O1 Ni1 N4 . . 91.03(15) n
O5 Ni1 N4 . . 156.02(15) y
N2 Ni1 N4 . . 98.14(17) n
C1 O1 Ni1 . . 115.9(3) ?
C12 O3 H3 . . 109.5 ?
C13 O5 Ni1 . . 114.2(3) ?
C24 O7 H7 . . 109.5 ?
C6 N1 C2 . . 121.0(4) ?
C6 N1 Ni1 . . 120.6(3) ?
C2 N1 Ni1 . . 118.4(3) ?
C11 N2 C7 . . 116.5(5) ?
C11 N2 Ni1 . . 130.6(3) ?
C7 N2 Ni1 . . 112.6(3) ?
C14 N3 C18 . . 121.8(4) ?
C14 N3 Ni1 . . 118.1(3) ?
C18 N3 Ni1 . . 119.9(3) ?
C23 N4 C19 . . 115.6(4) ?
C23 N4 Ni1 . . 132.1(3) ?
C19 N4 Ni1 . . 111.9(3) ?
O2 C1 O1 . . 127.0(5) ?
O2 C1 C2 . . 118.6(4) ?
O1 C1 C2 . . 114.4(5) ?
N1 C2 C3 . . 122.0(5) ?
N1 C2 C1 . . 112.4(4) ?
C3 C2 C1 . . 125.6(5) ?
C2 C3 C4 . . 117.9(5) ?
C2 C3 H3A . . 121.1 ?
C4 C3 H3A . . 121.1 ?
C5 C4 C3 . . 119.8(5) ?
C5 C4 H4 . . 120.1 ?
C3 C4 H4 . . 120.1 ?
C6 C5 C4 . . 119.2(5) ?
C6 C5 H5 . . 120.4 ?
C4 C5 H5 . . 120.4 ?
N1 C6 C5 . . 120.0(5) ?
N1 C6 C7 . . 113.5(4) ?
C5 C6 C7 . . 126.5(5) ?
N2 C7 C8 . . 122.7(4) ?
N2 C7 C6 . . 115.1(4) ?
C8 C7 C6 . . 122.2(4) ?
C9 C8 C7 . . 119.4(5) ?
C9 C8 H8 . . 120.3 ?
C7 C8 H8 . . 120.3 ?
C8 C9 C10 . . 118.9(5) ?
C8 C9 H9 . . 120.5 ?
C10 C9 H9 . . 120.5 ?
C9 C10 C11 . . 118.9(5) ?
C9 C10 H10 . . 120.5 ?
C11 C10 H10 . . 120.5 ?
N2 C11 C10 . . 123.5(4) ?
N2 C11 C12 . . 117.6(5) ?
C10 C11 C12 . . 118.8(4) ?
O4 C12 O3 . . 125.4(5) ?
O4 C12 C11 . . 121.3(5) ?
O3 C12 C11 . . 113.3(4) ?
O6 C13 O5 . . 126.1(5) ?
O6 C13 C14 . . 117.9(4) ?
O5 C13 C14 . . 116.0(5) ?
N3 C14 C15 . . 120.9(5) ?
N3 C14 C13 . . 113.2(4) ?
C15 C14 C13 . . 125.8(5) ?
C14 C15 C16 . . 118.3(5) ?
C14 C15 H15 . . 120.9 ?
C16 C15 H15 . . 120.9 ?
C15 C16 C17 . . 119.7(5) ?
C15 C16 H16 . . 120.1 ?
C17 C16 H16 . . 120.1 ?
C18 C17 C16 . . 118.6(5) ?
C18 C17 H17 . . 120.7 ?
C16 C17 H17 . . 120.7 ?
N3 C18 C17 . . 120.6(5) ?
N3 C18 C19 . . 114.9(4) ?
C17 C18 C19 . . 124.5(5) ?
N4 C19 C20 . . 123.8(5) ?
N4 C19 C18 . . 114.7(4) ?
C20 C19 C18 . . 121.5(4) ?
C19 C20 C21 . . 118.9(5) ?
C19 C20 H20 . . 120.6 ?
C21 C20 H20 . . 120.6 ?
C22 C21 C20 . . 119.0(5) ?
C22 C21 H21 . . 120.5 ?
C20 C21 H21 . . 120.5 ?
C21 C22 C23 . . 118.5(5) ?
C21 C22 H22 . . 120.7 ?
C23 C22 H22 . . 120.7 ?
N4 C23 C22 . . 124.1(5) ?
N4 C23 C24 . . 118.6(5) ?
C22 C23 C24 . . 117.2(5) ?
O8 C24 O7 . . 125.3(5) ?
O8 C24 C23 . . 122.1(5) ?
O7 C24 C23 . . 112.4(4) ?
H9A O9 H9B . . 97.5 ?
H10A O10 H10B . . 97.1 ?
H11A O11 H11B . . 106.3 ?
H12A O12 H12B . . 102.5 ?

loop_
_geom_bond_atom_site_label_1
_geom_bond_atom_site_label_2
_geom_bond_site_symmetry_2
_geom_bond_distance
_geom_bond_publ_flag
Ni1 N1 . 1.975(4) y
Ni1 N3 . 1.987(4) y
Ni1 O1 . 2.104(4) y
Ni1 O5 . 2.136(4) y
Ni1 N2 . 2.161(5) y
Ni1 N4 . 2.197(4) y
O1 C1 . 1.276(6) ?
O2 C1 . 1.231(6) ?
O3 C12 . 1.299(6) ?
O3 H3 . 0.8400 ?
O4 C12 . 1.207(6) ?
O5 C13 . 1.260(6) ?
O6 C13 . 1.258(6) ?
O7 C24 . 1.329(7) ?
O7 H7 . 0.8400 ?
O8 C24 . 1.202(6) ?
N1 C6 . 1.348(7) ?
N1 C2 . 1.352(6) ?
N2 C11 . 1.354(6) ?
N2 C7 . 1.364(6) ?
N3 C14 . 1.332(7) ?
N3 C18 . 1.339(6) ?
N4 C23 . 1.354(7) ?
N4 C19 . 1.365(6) ?
C1 C2 . 1.539(7) ?
C2 C3 . 1.363(6) ?
C3 C4 . 1.410(8) ?
C3 H3A . 0.9500 ?
C4 C5 . 1.392(7) ?
C4 H4 . 0.9500 ?
C5 C6 . 1.387(6) ?
C5 H5 . 0.9500 ?
C6 C7 . 1.495(7) ?
C7 C8 . 1.399(7) ?
C8 C9 . 1.377(7) ?
C8 H8 . 0.9500 ?
C9 C10 . 1.385(7) ?
C9 H9 . 0.9500 ?
C10 C11 . 1.394(7) ?
C10 H10 . 0.9500 ?
C11 C12 . 1.503(6) ?
C13 C14 . 1.519(7) ?
C14 C15 . 1.385(7) ?
C15 C16 . 1.394(7) ?
C15 H15 . 0.9500 ?
C16 C17 . 1.399(7) ?
C16 H16 . 0.9500 ?
C17 C18 . 1.379(7) ?
C17 H17 . 0.9500 ?
C18 C19 . 1.505(7) ?
C19 C20 . 1.379(8) ?
C20 C21 . 1.390(7) ?
C20 H20 . 0.9500 ?
C21 C22 . 1.380(7) ?
C21 H21 . 0.9500 ?
C22 C23 . 1.392(7) ?
C22 H22 . 0.9500 ?
C23 C24 . 1.496(7) ?
O9 H9A . 0.8341 ?
O9 H9B . 0.8302 ?
O10 H10A . 0.8296 ?
O10 H10B . 0.8283 ?
O11 H11A . 0.8278 ?
O11 H11B . 0.8319 ?
O12 H12A . 0.8320 ?
O12 H12B . 0.8299 ?

loop_
_geom_hbond_atom_site_label_D
_geom_hbond_atom_site_label_H
_geom_hbond_atom_site_label_A
_geom_hbond_site_symmetry_A
_geom_hbond_distance_DH
_geom_hbond_distance_HA
_geom_hbond_distance_DA
_geom_hbond_angle_DHA
O12 H12B O6 1_565 0.83 2.02 2.783(6) 153.0
O12 H12A O2 . 0.83 1.94 2.755(5) 165.4
O11 H11B O12 2_566 0.83 1.84 2.662(5) 172.0
O11 H11A O9 2_656 0.83 1.99 2.821(6) 176.6
O10 H10B O5 2_566 0.83 2.22 2.953(5) 147.6
O10 H10A O2 . 0.83 2.05 2.822(6) 154.6
O9 H9B O6 2_656 0.83 1.89 2.694(5) 161.9
O9 H9A O10 2_666 0.83 1.90 2.714(5) 166.8
O7 H7 O11 1_554 0.84 1.69 2.513(5) 165.7
O3 H3 O9 . 0.84 1.79 2.614(5) 165.8

loop_
_geom_torsion_atom_site_label_1
_geom_torsion_atom_site_label_2
_geom_torsion_atom_site_label_3
_geom_torsion_atom_site_label_4
_geom_torsion_site_symmetry_1
_geom_torsion_site_symmetry_2
_geom_torsion_site_symmetry_3
_geom_torsion_site_symmetry_4
_geom_torsion
_geom_torsion_publ_flag
N1 Ni1 O1 C1 . . . . -3.7(4) ?
N3 Ni1 O1 C1 . . . . 177.7(4) ?
O5 Ni1 O1 C1 . . . . -104.1(4) ?
N2 Ni1 O1 C1 . . . . -13.6(6) ?
N4 Ni1 O1 C1 . . . . 99.7(4) ?
N1 Ni1 O5 C13 . . . . -173.4(4) ?
N3 Ni1 O5 C13 . . . . -3.4(4) ?
O1 Ni1 O5 C13 . . . . -94.6(4) ?
N2 Ni1 O5 C13 . . . . 109.0(4) ?
N4 Ni1 O5 C13 . . . . 2.8(6) ?
N3 Ni1 N1 C6 . . . . -168.7(8) ?
O1 Ni1 N1 C6 . . . . -177.2(4) ?
O5 Ni1 N1 C6 . . . . -87.1(4) ?
N2 Ni1 N1 C6 . . . . -1.2(4) ?
N4 Ni1 N1 C6 . . . . 94.5(4) ?
N3 Ni1 N1 C2 . . . . 13.4(12) ?
O1 Ni1 N1 C2 . . . . 5.0(4) ?
O5 Ni1 N1 C2 . . . . 95.1(4) ?
N2 Ni1 N1 C2 . . . . -179.0(4) ?
N4 Ni1 N1 C2 . . . . -83.3(4) ?
N1 Ni1 N2 C11 . . . . -174.7(5) ?
N3 Ni1 N2 C11 . . . . 3.0(5) ?
O1 Ni1 N2 C11 . . . . -164.9(4) ?
O5 Ni1 N2 C11 . . . . -73.5(4) ?
N4 Ni1 N2 C11 . . . . 83.3(4) ?
N1 Ni1 N2 C7 . . . . -0.9(3) ?
N3 Ni1 N2 C7 . . . . 176.8(3) ?
O1 Ni1 N2 C7 . . . . 9.0(6) ?
O5 Ni1 N2 C7 . . . . 100.3(3) ?
N4 Ni1 N2 C7 . . . . -102.9(3) ?
N1 Ni1 N3 C14 . . . . 83.3(10) ?
O1 Ni1 N3 C14 . . . . 91.6(4) ?
O5 Ni1 N3 C14 . . . . -0.3(4) ?
N2 Ni1 N3 C14 . . . . -83.6(4) ?
N4 Ni1 N3 C14 . . . . -177.7(4) ?
N1 Ni1 N3 C18 . . . . -92.2(10) ?
O1 Ni1 N3 C18 . . . . -84.0(4) ?
O5 Ni1 N3 C18 . . . . -175.9(4) ?
N2 Ni1 N3 C18 . . . . 100.9(4) ?
N4 Ni1 N3 C18 . . . . 6.7(4) ?
N1 Ni1 N4 C23 . . . . -8.8(5) ?
N3 Ni1 N4 C23 . . . . -178.8(5) ?
O1 Ni1 N4 C23 . . . . -87.3(5) ?
O5 Ni1 N4 C23 . . . . 175.0(4) ?
N2 Ni1 N4 C23 . . . . 70.9(5) ?
N1 Ni1 N4 C19 . . . . 163.7(3) ?
N3 Ni1 N4 C19 . . . . -6.3(3) ?
O1 Ni1 N4 C19 . . . . 85.2(3) ?
O5 Ni1 N4 C19 . . . . -12.5(6) ?
N2 Ni1 N4 C19 . . . . -116.7(3) ?
Ni1 O1 C1 O2 . . . . -177.0(5) ?
Ni1 O1 C1 C2 . . . . 1.9(6) ?
C6 N1 C2 C3 . . . . -3.1(8) ?
Ni1 N1 C2 C3 . . . . 174.7(4) ?
C6 N1 C2 C1 . . . . 176.8(4) ?
Ni1 N1 C2 C1 . . . . -5.4(6) ?
O2 C1 C2 N1 . . . . -178.9(5) ?
O1 C1 C2 N1 . . . . 2.1(7) ?
O2 C1 C2 C3 . . . . 1.0(8) ?
O1 C1 C2 C3 . . . . -178.1(5) ?
N1 C2 C3 C4 . . . . 2.2(8) ?
C1 C2 C3 C4 . . . . -177.7(5) ?
C2 C3 C4 C5 . . . . 1.0(8) ?
C3 C4 C5 C6 . . . . -3.2(8) ?
C2 N1 C6 C5 . . . . 0.7(7) ?
Ni1 N1 C6 C5 . . . . -177.1(4) ?
C2 N1 C6 C7 . . . . -179.4(4) ?
Ni1 N1 C6 C7 . . . . 2.8(6) ?
C4 C5 C6 N1 . . . . 2.4(8) ?
C4 C5 C6 C7 . . . . -177.5(5) ?
C11 N2 C7 C8 . . . . -2.2(7) ?
Ni1 N2 C7 C8 . . . . -176.9(4) ?
C11 N2 C7 C6 . . . . 177.3(4) ?
Ni1 N2 C7 C6 . . . . 2.6(5) ?
N1 C6 C7 N2 . . . . -3.5(6) y
C5 C6 C7 N2 . . . . 176.4(5) ?
N1 C6 C7 C8 . . . . 176.0(4) ?
C5 C6 C7 C8 . . . . -4.1(8) ?
N2 C7 C8 C9 . . . . 1.3(8) ?
C6 C7 C8 C9 . . . . -178.1(5) ?
C7 C8 C9 C10 . . . . 0.2(8) ?
C8 C9 C10 C11 . . . . -0.8(8) ?
C7 N2 C11 C10 . . . . 1.5(7) ?
Ni1 N2 C11 C10 . . . . 175.2(4) ?
C7 N2 C11 C12 . . . . -177.0(4) ?
Ni1 N2 C11 C12 . . . . -3.3(7) ?
C9 C10 C11 N2 . . . . -0.1(8) ?
C9 C10 C11 C12 . . . . 178.4(5) ?
N2 C11 C12 O4 . . . . 117.9(6) ?
C10 C11 C12 O4 . . . . -60.7(8) ?
N2 C11 C12 O3 . . . . -64.1(7) ?
C10 C11 C12 O3 . . . . 117.3(6) ?
Ni1 O5 C13 O6 . . . . -174.0(5) ?
Ni1 O5 C13 C14 . . . . 6.1(6) ?
C18 N3 C14 C15 . . . . 0.1(8) ?
Ni1 N3 C14 C15 . . . . -175.3(4) ?
C18 N3 C14 C13 . . . . 178.8(5) ?
Ni1 N3 C14 C13 . . . . 3.3(6) ?
O6 C13 C14 N3 . . . . 173.7(5) ?
O5 C13 C14 N3 . . . . -6.4(7) ?
O6 C13 C14 C15 . . . . -7.7(9) ?
O5 C13 C14 C15 . . . . 172.2(5) ?
N3 C14 C15 C16 . . . . -0.3(8) ?
C13 C14 C15 C16 . . . . -178.8(5) ?
C14 C15 C16 C17 . . . . 0.1(8) ?
C15 C16 C17 C18 . . . . 0.3(8) ?
C14 N3 C18 C17 . . . . 0.3(8) ?
Ni1 N3 C18 C17 . . . . 175.6(4) ?
C14 N3 C18 C19 . . . . 178.7(5) ?
Ni1 N3 C18 C19 . . . . -6.0(6) ?
C16 C17 C18 N3 . . . . -0.4(8) ?
C16 C17 C18 C19 . . . . -178.7(5) ?
C23 N4 C19 C20 . . . . -0.9(8) ?
Ni1 N4 C19 C20 . . . . -174.7(4) ?
C23 N4 C19 C18 . . . . 179.0(4) ?
Ni1 N4 C19 C18 . . . . 5.2(5) ?
N3 C18 C19 N4 . . . . -0.1(7) y
C17 C18 C19 N4 . . . . 178.2(5) ?
N3 C18 C19 C20 . . . . 179.8(5) ?
C17 C18 C19 C20 . . . . -1.9(8) ?
N4 C19 C20 C21 . . . . 1.5(8) ?
C18 C19 C20 C21 . . . . -178.4(5) ?
C19 C20 C21 C22 . . . . 0.2(8) ?
C20 C21 C22 C23 . . . . -2.2(8) ?
C19 N4 C23 C22 . . . . -1.3(8) ?
Ni1 N4 C23 C22 . . . . 170.9(4) ?
C19 N4 C23 C24 . . . . 175.3(4) ?
Ni1 N4 C23 C24 . . . . -12.4(7) ?
C21 C22 C23 N4 . . . . 2.9(9) ?
C21 C22 C23 C24 . . . . -173.8(5) ?
N4 C23 C24 O8 . . . . 114.4(7) ?
C22 C23 C24 O8 . . . . -68.8(8) ?
N4 C23 C24 O7 . . . . -70.5(7) ?
C22 C23 C24 O7 . . . . 106.4(6) ?
